data_2215163
loop_
_publ_author_name
'Mohammad Yousefi'
'Amani, Vahid'
'Hamid Reza, Khavasi'

_publ_section_title
;
 1,10-Diazonia-18-crown-6 dichloride
;
_journal_coeditor_code HK2305
_journal_issue 9
_journal_name_full 'Acta Crystallographica Section E'
_journal_page_first o3782
_journal_page_last o3782
_journal_paper_doi 10.1107/S160053680703807X
_journal_volume 63
_journal_year 2007
_chemical_formula_iupac 'C12 H28 N2 O4 2+, 2Cl -'
_chemical_formula_moiety 'C12 H28 N2 O4 2+, 2(Cl -)'
_chemical_formula_sum 'C12 H28 Cl2 N2 O4'
_chemical_formula_weight 335.26
_chemical_name_systematic
;
1,10-Diazonia-18-crown-6 dichloride
;
_space_group_IT_number 14
_symmetry_cell_setting monoclinic
_symmetry_space_group_name_Hall '-P 2yn'
_symmetry_space_group_name_H-M 'P 1 21/n 1'
_atom_sites_solution_hydrogens geom
_atom_sites_solution_primary direct
_atom_sites_solution_secondary difmap
_audit_creation_method SHELXL-97
_cell_angle_alpha 90.00
_cell_angle_beta 90.70(3)
_cell_angle_gamma 90.00
_cell_formula_units_Z 2
_cell_length_a 9.5461(19)
_cell_length_b 5.6297(11)
_cell_length_c 15.688(3)
_cell_measurement_reflns_used 2000
_cell_measurement_temperature 120(2)
_cell_measurement_theta_max 22.52
_cell_measurement_theta_min 2.48
_cell_volume 843.0(3)
_computing_cell_refinement X-AREA
_computing_data_collection 'X-AREA (Stoe & Cie, 2005)'
_computing_data_reduction 'X-RED (Stoe & Cie, 2005)'
_computing_molecular_graphics 'ORTEP-3 for Windows (Farrugia, 1997)'
_computing_publication_material 'WinGX (Farrugia, 1999)'
_computing_structure_refinement 'SHELXL97 (Sheldrick, 1997)'
_computing_structure_solution 'SHELXS97 (Sheldrick, 1997)'
_diffrn_ambient_temperature 120(2)
_diffrn_detector_area_resol_mean '0.15 mm'
_diffrn_measured_fraction_theta_full 0.997
_diffrn_measured_fraction_theta_max 0.997
_diffrn_measurement_device_type 'Stoe IPDSII'
_diffrn_measurement_method 'rotation method'
_diffrn_radiation_monochromator graphite
_diffrn_radiation_source 'fine-focus sealed tube'
_diffrn_radiation_type MoK\a
_diffrn_radiation_wavelength 0.71073
_diffrn_reflns_av_R_equivalents 0.0273
_diffrn_reflns_av_sigmaI/netI 0.0184
_diffrn_reflns_limit_h_max 12
_diffrn_reflns_limit_h_min -12
_diffrn_reflns_limit_k_max 7
_diffrn_reflns_limit_k_min -7
_diffrn_reflns_limit_l_max 20
_diffrn_reflns_limit_l_min -20
_diffrn_reflns_number 6928
_diffrn_reflns_theta_full 27.87
_diffrn_reflns_theta_max 27.87
_diffrn_reflns_theta_min 2.48
_diffrn_standards_number 0
_exptl_absorpt_coefficient_mu 0.399
_exptl_absorpt_correction_T_max 0.980
_exptl_absorpt_correction_T_min 0.950
_exptl_absorpt_correction_type numerical
_exptl_absorpt_process_details '(shape of crystal determined optically)'
_exptl_crystal_colour colorless
_exptl_crystal_density_diffrn 1.321
_exptl_crystal_density_method 'not measured'
_exptl_crystal_description needle
_exptl_crystal_F_000 360
_exptl_crystal_size_max 0.35
_exptl_crystal_size_mid 0.10
_exptl_crystal_size_min 0.05
_refine_diff_density_max 0.314
_refine_diff_density_min -0.182
_refine_ls_extinction_method none
_refine_ls_goodness_of_fit_ref 1.131
_refine_ls_hydrogen_treatment mixed
_refine_ls_matrix_type full
_refine_ls_number_parameters 107
_refine_ls_number_reflns 2012
_refine_ls_number_restraints 0
_refine_ls_restrained_S_all 1.131
_refine_ls_R_factor_all 0.0357
_refine_ls_R_factor_gt 0.0300
_refine_ls_shift/su_max 0.011
_refine_ls_shift/su_mean 0.001
_refine_ls_structure_factor_coef Fsqd
_refine_ls_weighting_details 'calc w=1/[\s^2^(Fo^2^)+(0.0217P)^2^+0.3926P] where P=(Fo^2^+2Fc^2^)/3'
_refine_ls_weighting_scheme calc
_refine_ls_wR_factor_gt 0.0639
_refine_ls_wR_factor_ref 0.0657
_reflns_number_gt 1811
_reflns_number_total 2012
_reflns_threshold_expression I>2\s(I)
_cod_data_source_file hk2305.cif
_cod_data_source_block I
_cod_original_sg_symbol_H-M 'P 21/n'
_cod_database_code 2215163
_cod_database_fobs_code 2215163

loop_
_symmetry_equiv_pos_as_xyz
'x, y, z'
'-x+1/2, y+1/2, -z+1/2'
'-x, -y, -z'
'x-1/2, -y-1/2, z-1/2'

loop_
_atom_site_type_symbol
_atom_site_label
_atom_site_fract_x
_atom_site_fract_y
_atom_site_fract_z
_atom_site_U_iso_or_equiv
_atom_site_adp_type
_atom_site_calc_flag
_atom_site_refinement_flags
_atom_site_occupancy
Cl Cl1 0.57203(3) 0.11647(5) 0.317180(18) 0.01755(9) Uani d . 1
O O1 1.11725(9) -0.01497(16) 0.39337(5) 0.01855(19) Uani d . 1
O O2 0.77044(9) 0.43864(16) 0.54459(5) 0.01715(19) Uani d . 1
N N1 0.83570(11) 0.42244(18) 0.35935(6) 0.0150(2) Uani d . 1
H H1C 0.7629(18) 0.332(3) 0.3449(10) 0.026(4) Uiso d . 1
H H1D 0.8705(18) 0.479(3) 0.3084(11) 0.031(4) Uiso d . 1
C C1 1.02583(13) 0.1255(2) 0.34187(7) 0.0171(2) Uani d . 1
H H1A 0.9627 0.0256 0.3088 0.021 Uiso calc R 1
H H1B 1.0788 0.2243 0.3031 0.021 Uiso calc R 1
C C2 0.94521(12) 0.2770(2) 0.40406(8) 0.0159(2) Uani d . 1
H H2A 0.9009 0.1753 0.4458 0.019 Uiso calc R 1
H H2B 1.0096 0.3816 0.4342 0.019 Uiso calc R 1
C C3 0.78311(13) 0.6312(2) 0.40907(8) 0.0177(2) Uani d . 1
H H3A 0.7316 0.7361 0.3710 0.021 Uiso calc R 1
H H3B 0.8624 0.7189 0.4321 0.021 Uiso calc R 1
C C4 0.68918(12) 0.5579(2) 0.48138(8) 0.0180(2) Uani d . 1
H H4A 0.6454 0.6972 0.5059 0.022 Uiso calc R 1
H H4B 0.6158 0.4536 0.4601 0.022 Uiso calc R 1
C C5 0.69032(13) 0.2846(2) 0.59700(8) 0.0191(3) Uani d . 1
H H5A 0.6390 0.1716 0.5619 0.023 Uiso calc R 1
H H5B 0.6235 0.3759 0.6296 0.023 Uiso calc R 1
C C6 0.78945(13) 0.1554(2) 0.65629(8) 0.0188(3) Uani d . 1
H H6A 0.7348(17) 0.054(3) 0.6930(10) 0.026(4) Uiso d . 1
H H6B 0.8432(16) 0.267(3) 0.6918(10) 0.019(4) Uiso d . 1

loop_
_atom_site_aniso_label
_atom_site_aniso_U_11
_atom_site_aniso_U_22
_atom_site_aniso_U_33
_atom_site_aniso_U_12
_atom_site_aniso_U_13
_atom_site_aniso_U_23
Cl1 0.01650(14) 0.01926(15) 0.01685(14) -0.00181(11) -0.00086(9) -0.00161(11)
O1 0.0203(4) 0.0203(4) 0.0151(4) 0.0079(4) 0.0013(3) 0.0012(3)
O2 0.0145(4) 0.0191(4) 0.0179(4) -0.0001(3) -0.0012(3) 0.0042(3)
N1 0.0140(5) 0.0162(5) 0.0149(5) -0.0006(4) -0.0024(4) 0.0021(4)
C1 0.0186(5) 0.0179(6) 0.0149(5) 0.0031(5) -0.0003(4) 0.0021(5)
C2 0.0152(5) 0.0172(6) 0.0153(5) 0.0033(5) -0.0021(4) 0.0003(5)
C3 0.0197(6) 0.0132(5) 0.0201(6) 0.0028(5) -0.0026(4) 0.0019(5)
C4 0.0152(5) 0.0190(6) 0.0197(6) 0.0048(5) -0.0012(4) 0.0000(5)
C5 0.0149(5) 0.0205(6) 0.0221(6) 0.0013(5) 0.0042(4) 0.0029(5)
C6 0.0186(6) 0.0213(6) 0.0166(5) 0.0039(5) 0.0053(5) 0.0019(5)

loop_
_atom_type_symbol
_atom_type_description
_atom_type_scat_dispersion_real
_atom_type_scat_dispersion_imag
_atom_type_scat_source
C C 0.0033 0.0016 'International Tables Vol C Tables 4.2.6.8 and 6.1.1.4'
H H 0.0000 0.0000 'International Tables Vol C Tables 4.2.6.8 and 6.1.1.4'
N N 0.0061 0.0033 'International Tables Vol C Tables 4.2.6.8 and 6.1.1.4'
O O 0.0106 0.0060 'International Tables Vol C Tables 4.2.6.8 and 6.1.1.4'
Sn Sn -0.6537 1.4246 'International Tables Vol C Tables 4.2.6.8 and 6.1.1.4'
Cl Cl 0.1484 0.1585 'International Tables Vol C Tables 4.2.6.8 and 6.1.1.4'

loop_
_geom_angle_atom_site_label_1
_geom_angle_atom_site_label_2
_geom_angle_atom_site_label_3
_geom_angle_site_symmetry_1
_geom_angle_site_symmetry_3
_geom_angle
O1 C1 C2 . . 105.10(9)
O1 C1 H1A . . 110.7
C2 C1 H1A . . 110.7
O1 C1 H1B . . 110.7
C2 C1 H1B . . 110.7
H1A C1 H1B . . 108.8
N1 C2 C1 . . 111.36(10)
N1 C2 H2A . . 109.4
C1 C2 H2A . . 109.4
N1 C2 H2B . . 109.4
C1 C2 H2B . . 109.4
H2A C2 H2B . . 108.0
N1 C3 C4 . . 112.45(10)
N1 C3 H3A . . 109.1
C4 C3 H3A . . 109.1
N1 C3 H3B . . 109.1
C4 C3 H3B . . 109.1
H3A C3 H3B . . 107.8
O2 C4 C3 . . 109.21(10)
O2 C4 H4A . . 109.8
C3 C4 H4A . . 109.8
O2 C4 H4B . . 109.8
C3 C4 H4B . . 109.8
H4A C4 H4B . . 108.3
O2 C5 C6 . . 108.23(10)
O2 C5 H5A . . 110.1
C6 C5 H5A . . 110.1
O2 C5 H5B . . 110.1
C6 C5 H5B . . 110.1
H5A C5 H5B . . 108.4
O1 C6 C5 3_756 . 108.75(10)
O1 C6 H6A 3_756 . 109.9(10)
C5 C6 H6A . . 108.3(10)
O1 C6 H6B 3_756 . 109.8(9)
C5 C6 H6B . . 111.3(9)
H6A C6 H6B . . 108.8(13)
C2 N1 C3 . . 114.92(9)
C2 N1 H1C . . 110.3(11)
C3 N1 H1C . . 108.3(11)
C2 N1 H1D . . 109.8(11)
C3 N1 H1D . . 107.6(11)
H1C N1 H1D . . 105.4(15)
C1 O1 C6 . 3_756 112.34(9)
C4 O2 C5 . . 113.48(9)

loop_
_geom_bond_atom_site_label_1
_geom_bond_atom_site_label_2
_geom_bond_site_symmetry_2
_geom_bond_distance
C1 O1 . 1.4223(15)
C1 C2 . 1.5132(16)
C1 H1A . 0.9700
C1 H1B . 0.9700
C2 N1 . 1.4958(15)
C2 H2A . 0.9700
C2 H2B . 0.9700
C3 N1 . 1.5003(16)
C3 C4 . 1.5119(17)
C3 H3A . 0.9700
C3 H3B . 0.9700
C4 O2 . 1.4203(15)
C4 H4A . 0.9700
C4 H4B . 0.9700
C5 O2 . 1.4243(15)
C5 C6 . 1.5060(18)
C5 H5A . 0.9700
C5 H5B . 0.9700
C6 O1 3_756 1.4290(14)
C6 H6A . 0.970(17)
C6 H6B . 0.979(16)
N1 H1C . 0.888(18)
N1 H1D . 0.926(18)
O1 C6 3_756 1.4290(14)

loop_
_geom_hbond_atom_site_label_D
_geom_hbond_atom_site_label_H
_geom_hbond_atom_site_label_A
_geom_hbond_site_symmetry_A
_geom_hbond_distance_DH
_geom_hbond_distance_HA
_geom_hbond_distance_DA
_geom_hbond_angle_DHA
_geom_hbond_publ_flag
N1 H1C Cl1 . 0.89(2) 2.23(2) 3.1144(12) 175.7(14) yes
N1 H1D Cl1 2_655 0.93(2) 2.19(2) 3.1142(12) 174.0(2) yes

loop_
_geom_torsion_atom_site_label_1
_geom_torsion_atom_site_label_2
_geom_torsion_atom_site_label_3
_geom_torsion_atom_site_label_4
_geom_torsion_site_symmetry_4
_geom_torsion
O1 C1 C2 N1 . -175.53(9)
N1 C3 C4 O2 . 68.74(13)
O2 C5 C6 O1 3_756 -62.08(13)
C1 C2 N1 C3 . -161.13(10)
C4 C3 N1 C2 . -73.04(13)
C2 C1 O1 C6 3_756 -174.95(10)
C3 C4 O2 C5 . -156.73(10)
C6 C5 O2 C4 . 175.61(10)
